data_7208409
loop_
_publ_author_name
'Pasatoiu, Traian D.'
'Madalan, Augustin M.'
'Zamfirescu, Marian'
'Tiseanu, Carmen'
'Andruh, Marius'

_publ_section_title
;
 One- and two-photon induced emission in heterobimetallic Zn(II)-Sm(III)
 and Zn(II)-Tb(III) complexes with a side-off compartmental ligand.
;
_journal_issue 32
_journal_name_full 'Physical chemistry chemical physics : PCCP'
_journal_page_first 11448
_journal_page_last 11456
_journal_paper_doi 10.1039/c2cp41026e
_journal_volume 14
_journal_year 2012
_chemical_formula_sum 'C21 H28 Gd N5 O15 Zn'
_chemical_formula_weight 813.09
_chemical_name_systematic
;
?
;
_space_group_IT_number 2
_symmetry_cell_setting triclinic
_symmetry_space_group_name_Hall '-P 1'
_symmetry_space_group_name_H-M 'P -1'
_atom_sites_solution_hydrogens geom
_atom_sites_solution_primary direct
_atom_sites_solution_secondary difmap
_audit_creation_method SHELXL-97
_cell_angle_alpha 83.137(5)
_cell_angle_beta 73.461(5)
_cell_angle_gamma 71.472(5)
_cell_formula_units_Z 2
_cell_length_a 8.9096(6)
_cell_length_b 13.3969(9)
_cell_length_c 13.3013(9)
_cell_measurement_reflns_used 65431
_cell_measurement_temperature 293(2)
_cell_measurement_theta_max 33.80
_cell_measurement_theta_min 2.25
_cell_volume 1442.35(18)
_computing_cell_refinement X-Area
_computing_data_collection X-Area
_computing_data_reduction X-Area
_computing_structure_refinement 'SHELXL-97 (Sheldrick, 1997)'
_computing_structure_solution 'SHELXS-97 (Sheldrick, 1997)'
_diffrn_ambient_temperature 293(2)
_diffrn_measured_fraction_theta_full 0.947
_diffrn_measured_fraction_theta_max 0.947
_diffrn_measurement_device_type 'STOE-IPDS II'
_diffrn_measurement_method 'omega scans'
_diffrn_radiation_monochromator graphite
_diffrn_radiation_source 'fine-focus sealed tube'
_diffrn_radiation_type MoK\a
_diffrn_radiation_wavelength 0.71073
_diffrn_reflns_av_R_equivalents 0.0482
_diffrn_reflns_av_sigmaI/netI 0.0431
_diffrn_reflns_limit_h_max 12
_diffrn_reflns_limit_h_min -13
_diffrn_reflns_limit_k_max 20
_diffrn_reflns_limit_k_min -20
_diffrn_reflns_limit_l_max 20
_diffrn_reflns_limit_l_min -20
_diffrn_reflns_number 27400
_diffrn_reflns_theta_full 33.44
_diffrn_reflns_theta_max 33.44
_diffrn_reflns_theta_min 2.59
_exptl_absorpt_coefficient_mu 3.190
_exptl_absorpt_correction_T_max 0.7161
_exptl_absorpt_correction_T_min 0.3036
_exptl_absorpt_correction_type multi-scan
_exptl_crystal_colour yellow
_exptl_crystal_density_diffrn 1.868
_exptl_crystal_density_meas ?
_exptl_crystal_density_method 'not measured'
_exptl_crystal_description prism
_exptl_crystal_F_000 802
_exptl_crystal_size_max 0.5
_exptl_crystal_size_mid 0.25
_exptl_crystal_size_min 0.12
_refine_diff_density_max 1.340
_refine_diff_density_min -1.977
_refine_diff_density_rms 0.119
_refine_ls_extinction_coef 0.0285(9)
_refine_ls_extinction_expression Fc^*^=kFc[1+0.001xFc^2^\l^3^/sin(2\q)]^-1/4^
_refine_ls_extinction_method SHELXL
_refine_ls_goodness_of_fit_ref 1.038
_refine_ls_hydrogen_treatment mixed
_refine_ls_matrix_type full
_refine_ls_number_parameters 397
_refine_ls_number_reflns 10676
_refine_ls_number_restraints 0
_refine_ls_restrained_S_all 1.038
_refine_ls_R_factor_all 0.0477
_refine_ls_R_factor_gt 0.0377
_refine_ls_shift/su_max 0.001
_refine_ls_shift/su_mean 0.000
_refine_ls_structure_factor_coef Fsqd
_refine_ls_weighting_details 'calc w=1/[\s^2^(Fo^2^)+(0.0516P)^2^+0.4443P] where P=(Fo^2^+2Fc^2^)/3'
_refine_ls_weighting_scheme calc
_refine_ls_wR_factor_gt 0.0883
_refine_ls_wR_factor_ref 0.0923
_reflns_number_gt 9192
_reflns_number_total 10676
_reflns_threshold_expression >2sigma(I)
_cod_data_source_file c2cp41026e.txt
_cod_data_source_block tr34
_cod_depositor_comments
;
The following automatic conversions were performed:

'_symmetry_cell_setting' value 'Triclinic' changed to 'triclinic'
according to /home/saulius/struct/CIF-dictionaries/cif_core.dic
dictionary named 'cif_core.dic' version 2.4.1 from 2010-06-29.

Automatic conversion script
Id: cif_fix_values 1891 2012-01-12 08:04:46Z andrius 

The following automatic conversions were performed:

'_exptl_crystal_density_meas' value 'not measured' was changed to '?'
- the value is perceived as not measured.

Automatic conversion script
Id: cif_fix_values 3008 2015-01-20 13:52:24Z robertas 
;
_cod_original_cell_volume 1442.35(17)
_cod_original_sg_symbol_H-M P-1
_cod_database_code 7208409

loop_
_symmetry_equiv_pos_as_xyz
'x, y, z'
'-x, -y, -z'

loop_
_atom_site_label
_atom_site_type_symbol
_atom_site_fract_x
_atom_site_fract_y
_atom_site_fract_z
_atom_site_U_iso_or_equiv
_atom_site_adp_type
_atom_site_occupancy
_atom_site_symmetry_multiplicity
_atom_site_calc_flag
_atom_site_refinement_flags
C1 C 0.5912(5) 0.1137(3) 0.5012(3) 0.0521(9) Uani 1 1 d .
H1A H 0.5834 0.0540 0.5478 0.078 Uiso 1 1 calc R
H1B H 0.6670 0.0901 0.4351 0.078 Uiso 1 1 calc R
H1C H 0.4852 0.1512 0.4906 0.078 Uiso 1 1 calc R
C2 C 0.6678(4) 0.2721(3) 0.4888(2) 0.0334(5) Uani 1 1 d .
C3 C 0.6480(4) 0.2979(3) 0.3889(2) 0.0421(7) Uani 1 1 d .
H3 H 0.6241 0.2514 0.3535 0.051 Uiso 1 1 calc R
C4 C 0.6638(5) 0.3937(3) 0.3409(2) 0.0466(8) Uani 1 1 d .
H4 H 0.6523 0.4105 0.2730 0.056 Uiso 1 1 calc R
C5 C 0.6963(4) 0.4630(3) 0.3933(2) 0.0390(6) Uani 1 1 d .
H5 H 0.7018 0.5280 0.3619 0.047 Uiso 1 1 calc R
C6 C 0.7215(4) 0.4369(2) 0.49440(19) 0.0313(5) Uani 1 1 d .
C7 C 0.7103(3) 0.3395(2) 0.54209(19) 0.0290(5) Uani 1 1 d .
C8 C 0.7473(4) 0.5177(2) 0.5447(2) 0.0340(5) Uani 1 1 d .
H8 H 0.7374 0.5824 0.5086 0.041 Uiso 1 1 calc R
C9 C 0.8069(5) 0.6076(3) 0.6605(3) 0.0435(7) Uani 1 1 d .
H9A H 0.7345 0.6683 0.6330 0.052 Uiso 1 1 calc R
H9B H 0.9187 0.6072 0.6257 0.052 Uiso 1 1 calc R
C10 C 0.7763(5) 0.6210(2) 0.7779(3) 0.0401(6) Uani 1 1 d .
C11 C 0.8048(8) 0.7263(3) 0.7880(4) 0.0685(14) Uani 1 1 d .
H11A H 0.7268 0.7828 0.7614 0.103 Uiso 1 1 calc R
H11B H 0.9139 0.7248 0.7484 0.103 Uiso 1 1 calc R
H11C H 0.7915 0.7371 0.8604 0.103 Uiso 1 1 calc R
C12 C 0.6015(5) 0.6234(4) 0.8385(3) 0.0544(9) Uani 1 1 d .
H12A H 0.5248 0.6773 0.8085 0.082 Uiso 1 1 calc R
H12B H 0.5837 0.6380 0.9106 0.082 Uiso 1 1 calc R
H12C H 0.5863 0.5563 0.8346 0.082 Uiso 1 1 calc R
C13 C 0.9027(4) 0.5364(3) 0.8233(3) 0.0389(6) Uani 1 1 d .
H13A H 1.0105 0.5276 0.7753 0.047 Uiso 1 1 calc R
H13B H 0.9040 0.5599 0.8891 0.047 Uiso 1 1 calc R
C14 C 0.8700(4) 0.3899(2) 0.9326(2) 0.0352(6) Uani 1 1 d .
H14 H 0.8905 0.4265 0.9799 0.042 Uiso 1 1 calc R
C15 C 0.8419(4) 0.2899(3) 0.9705(2) 0.0350(6) Uani 1 1 d .
C16 C 0.8611(5) 0.2539(3) 1.0721(2) 0.0452(8) Uani 1 1 d .
H16 H 0.8912 0.2945 1.1104 0.054 Uiso 1 1 calc R
C17 C 0.8363(5) 0.1612(3) 1.1144(3) 0.0508(9) Uani 1 1 d .
H17 H 0.8504 0.1388 1.1809 0.061 Uiso 1 1 calc R
C18 C 0.7897(5) 0.0991(3) 1.0582(3) 0.0456(7) Uani 1 1 d .
H18 H 0.7733 0.0354 1.0869 0.055 Uiso 1 1 calc R
C19 C 0.7685(4) 0.1339(2) 0.9599(2) 0.0355(6) Uani 1 1 d .
C20 C 0.7942(4) 0.2295(2) 0.9135(2) 0.0307(5) Uani 1 1 d .
C21 C 0.7176(6) -0.0249(3) 0.9319(3) 0.0526(9) Uani 1 1 d .
H21A H 0.6837 -0.0545 0.8830 0.079 Uiso 1 1 calc R
H21B H 0.6420 -0.0234 0.9999 0.079 Uiso 1 1 calc R
H21C H 0.8254 -0.0673 0.9359 0.079 Uiso 1 1 calc R
Gd1 Gd 0.630048(17) 0.181784(10) 0.743556(9) 0.02749(5) Uani 1 1 d .
N1 N 0.7822(3) 0.51144(19) 0.63307(18) 0.0321(5) Uani 1 1 d .
N2 N 0.8700(3) 0.4341(2) 0.84166(19) 0.0330(5) Uani 1 1 d .
N3 N 0.9081(4) -0.0004(3) 0.6533(3) 0.0483(7) Uani 1 1 d .
N4 N 0.3570(4) 0.3395(3) 0.8721(3) 0.0554(9) Uani 1 1 d .
N5 N 0.3283(4) 0.1235(3) 0.7596(3) 0.0576(9) Uani 1 1 d .
O1 O 0.6484(3) 0.18235(19) 0.54638(16) 0.0387(5) Uani 1 1 d .
O2 O 0.7348(3) 0.30772(17) 0.63587(15) 0.0342(4) Uani 1 1 d .
O3 O 0.7679(3) 0.25841(16) 0.81973(15) 0.0346(4) Uani 1 1 d .
O4 O 0.7204(3) 0.08021(18) 0.89743(18) 0.0403(5) Uani 1 1 d .
O5 O 0.7629(4) -0.0039(2) 0.6830(2) 0.0503(6) Uani 1 1 d .
O6 O 0.9293(3) 0.0850(2) 0.6662(2) 0.0515(6) Uani 1 1 d .
O7 O 1.0206(5) -0.0749(3) 0.6132(4) 0.0907(13) Uani 1 1 d .
O8 O 0.4117(4) 0.2464(3) 0.90602(19) 0.0539(7) Uani 1 1 d .
O9 O 0.4373(4) 0.3642(2) 0.7835(2) 0.0572(7) Uani 1 1 d .
O10 O 0.2328(5) 0.4002(4) 0.9228(3) 0.0941(14) Uani 1 1 d .
O11 O 0.3503(3) 0.2082(2) 0.7130(2) 0.0472(6) Uani 1 1 d .
O12 O 0.4454(4) 0.0629(3) 0.7928(3) 0.0595(8) Uani 1 1 d .
O13 O 0.2039(6) 0.1023(5) 0.7685(5) 0.126(2) Uani 1 1 d .
O14 O 1.0787(3) 0.3147(2) 0.6355(2) 0.0406(5) Uani 1 1 d .
O15 O 1.1603(5) 0.1590(3) 0.5034(3) 0.0779(11) Uani 1 1 d .
Zn1 Zn 0.83870(4) 0.37230(3) 0.71908(2) 0.02990(7) Uani 1 1 d .
H1W H 1.143(7) 0.290(4) 0.664(4) 0.065(16) Uiso 1 1 d .
H2W H 1.094(8) 0.267(5) 0.580(5) 0.087(19) Uiso 1 1 d .

loop_
_atom_site_aniso_label
_atom_site_aniso_U_11
_atom_site_aniso_U_22
_atom_site_aniso_U_33
_atom_site_aniso_U_23
_atom_site_aniso_U_13
_atom_site_aniso_U_12
C1 0.061(2) 0.057(2) 0.0529(18) -0.0149(16) -0.0170(17) -0.0307(19)
C2 0.0301(13) 0.0420(15) 0.0287(11) -0.0078(10) -0.0073(9) -0.0095(11)
C3 0.0441(17) 0.0549(19) 0.0305(12) -0.0093(12) -0.0137(12) -0.0128(15)
C4 0.052(2) 0.059(2) 0.0277(12) -0.0016(12) -0.0155(12) -0.0110(17)
C5 0.0389(16) 0.0456(17) 0.0292(11) 0.0043(11) -0.0108(11) -0.0085(13)
C6 0.0319(13) 0.0362(13) 0.0245(10) -0.0005(9) -0.0059(9) -0.0100(11)
C7 0.0284(12) 0.0341(12) 0.0247(9) -0.0033(9) -0.0069(9) -0.0089(10)
C8 0.0352(14) 0.0307(13) 0.0334(11) 0.0029(10) -0.0079(10) -0.0086(11)
C9 0.060(2) 0.0308(14) 0.0464(15) 0.0029(12) -0.0192(15) -0.0203(15)
C10 0.0485(18) 0.0283(13) 0.0495(16) -0.0062(11) -0.0188(14) -0.0126(13)
C11 0.106(4) 0.0308(16) 0.087(3) -0.0064(18) -0.050(3) -0.021(2)
C12 0.0440(19) 0.057(2) 0.059(2) -0.0194(17) -0.0139(16) -0.0029(17)
C13 0.0412(16) 0.0360(14) 0.0469(15) -0.0072(12) -0.0154(13) -0.0159(13)
C14 0.0369(14) 0.0377(14) 0.0345(12) -0.0108(10) -0.0135(11) -0.0087(12)
C15 0.0364(14) 0.0411(15) 0.0294(11) -0.0039(10) -0.0128(10) -0.0093(12)
C16 0.0495(19) 0.057(2) 0.0331(13) -0.0025(13) -0.0201(13) -0.0134(16)
C17 0.057(2) 0.064(2) 0.0324(13) 0.0105(14) -0.0207(14) -0.0161(19)
C18 0.052(2) 0.0455(18) 0.0389(14) 0.0127(13) -0.0173(14) -0.0144(16)
C19 0.0369(15) 0.0344(14) 0.0349(12) 0.0032(10) -0.0117(11) -0.0100(12)
C20 0.0341(13) 0.0318(12) 0.0270(10) -0.0002(9) -0.0109(9) -0.0087(11)
C21 0.064(2) 0.0314(15) 0.067(2) 0.0126(15) -0.028(2) -0.0164(16)
Gd1 0.03085(7) 0.02461(6) 0.02803(6) -0.00166(4) -0.00752(4) -0.00954(5)
N1 0.0361(12) 0.0276(10) 0.0336(10) -0.0011(8) -0.0103(9) -0.0099(9)
N2 0.0370(13) 0.0299(11) 0.0358(10) -0.0056(8) -0.0127(9) -0.0105(10)
N3 0.0472(17) 0.0409(15) 0.0515(15) -0.0135(12) -0.0083(13) -0.0059(13)
N4 0.0483(18) 0.063(2) 0.0475(15) -0.0238(15) -0.0137(13) 0.0028(16)
N5 0.0450(18) 0.072(2) 0.0639(19) 0.0229(17) -0.0216(15) -0.0314(18)
O1 0.0470(13) 0.0433(12) 0.0348(9) -0.0059(8) -0.0123(9) -0.0225(10)
O2 0.0494(13) 0.0356(10) 0.0271(8) 0.0020(7) -0.0156(8) -0.0219(10)
O3 0.0531(13) 0.0298(9) 0.0279(8) 0.0038(7) -0.0172(8) -0.0177(9)
O4 0.0555(15) 0.0292(10) 0.0423(10) 0.0068(8) -0.0208(10) -0.0169(10)
O5 0.0485(15) 0.0355(12) 0.0662(16) -0.0122(11) -0.0063(12) -0.0152(11)
O6 0.0394(13) 0.0478(14) 0.0668(16) -0.0162(12) -0.0070(12) -0.0131(12)
O7 0.058(2) 0.063(2) 0.130(3) -0.047(2) -0.002(2) 0.0078(18)
O8 0.0503(15) 0.0656(18) 0.0366(11) -0.0045(11) -0.0050(10) -0.0092(14)
O9 0.0642(19) 0.0377(13) 0.0602(16) -0.0039(11) -0.0155(14) -0.0022(13)
O10 0.068(2) 0.100(3) 0.084(2) -0.049(2) -0.0092(19) 0.025(2)
O11 0.0433(13) 0.0551(15) 0.0473(12) 0.0131(11) -0.0185(10) -0.0197(12)
O12 0.0448(15) 0.0543(17) 0.084(2) 0.0246(15) -0.0280(14) -0.0211(14)
O13 0.075(3) 0.148(5) 0.191(5) 0.101(4) -0.083(3) -0.080(3)
O14 0.0356(12) 0.0417(12) 0.0433(11) -0.0034(9) -0.0117(10) -0.0082(10)
O15 0.093(3) 0.073(2) 0.071(2) -0.0254(17) 0.0054(19) -0.044(2)
Zn1 0.03798(17) 0.02680(14) 0.02881(13) -0.00119(10) -0.01209(12) -0.01190(13)

loop_
_atom_type_symbol
_atom_type_description
_atom_type_scat_dispersion_real
_atom_type_scat_dispersion_imag
_atom_type_scat_source
C C 0.0033 0.0016 'International Tables Vol C Tables 4.2.6.8 and 6.1.1.4'
H H 0.0000 0.0000 'International Tables Vol C Tables 4.2.6.8 and 6.1.1.4'
Gd Gd -0.1653 3.9035 'International Tables Vol C Tables 4.2.6.8 and 6.1.1.4'
N N 0.0061 0.0033 'International Tables Vol C Tables 4.2.6.8 and 6.1.1.4'
O O 0.0106 0.0060 'International Tables Vol C Tables 4.2.6.8 and 6.1.1.4'
Zn Zn 0.2839 1.4301 'International Tables Vol C Tables 4.2.6.8 and 6.1.1.4'

loop_
_geom_angle_atom_site_label_1
_geom_angle_atom_site_label_2
_geom_angle_atom_site_label_3
_geom_angle
O1 C1 H1A 109.5
O1 C1 H1B 109.5
H1A C1 H1B 109.5
O1 C1 H1C 109.5
H1A C1 H1C 109.5
H1B C1 H1C 109.5
O1 C2 C3 125.5(3)
O1 C2 C7 113.5(2)
C3 C2 C7 121.0(3)
C2 C3 C4 119.9(3)
C2 C3 H3 120.0
C4 C3 H3 120.0
C5 C4 C3 120.2(3)
C5 C4 H4 119.9
C3 C4 H4 119.9
C4 C5 C6 120.8(3)
C4 C5 H5 119.6
C6 C5 H5 119.6
C7 C6 C5 119.4(3)
C7 C6 C8 124.2(2)
C5 C6 C8 116.2(3)
O2 C7 C6 123.6(2)
O2 C7 C2 117.8(3)
C6 C7 C2 118.6(2)
N1 C8 C6 128.2(3)
N1 C8 H8 115.9
C6 C8 H8 115.9
N1 C9 C10 115.2(3)
N1 C9 H9A 108.5
C10 C9 H9A 108.5
N1 C9 H9B 108.5
C10 C9 H9B 108.5
H9A C9 H9B 107.5
C13 C10 C12 111.2(3)
C13 C10 C9 111.3(3)
C12 C10 C9 111.8(3)
C13 C10 C11 106.1(3)
C12 C10 C11 110.0(4)
C9 C10 C11 106.2(3)
C10 C11 H11A 109.5
C10 C11 H11B 109.5
H11A C11 H11B 109.5
C10 C11 H11C 109.5
H11A C11 H11C 109.5
H11B C11 H11C 109.5
C10 C12 H12A 109.5
C10 C12 H12B 109.5
H12A C12 H12B 109.5
C10 C12 H12C 109.5
H12A C12 H12C 109.5
H12B C12 H12C 109.5
N2 C13 C10 113.3(3)
N2 C13 H13A 108.9
C10 C13 H13A 108.9
N2 C13 H13B 108.9
C10 C13 H13B 108.9
H13A C13 H13B 107.7
N2 C14 C15 127.7(2)
N2 C14 H14 116.1
C15 C14 H14 116.1
C20 C15 C16 119.4(3)
C20 C15 C14 123.6(2)
C16 C15 C14 117.1(3)
C17 C16 C15 121.2(3)
C17 C16 H16 119.4
C15 C16 H16 119.4
C16 C17 C18 120.4(3)
C16 C17 H17 119.8
C18 C17 H17 119.8
C19 C18 C17 119.0(3)
C19 C18 H18 120.5
C17 C18 H18 120.5
C18 C19 O4 124.3(3)
C18 C19 C20 122.0(3)
O4 C19 C20 113.7(2)
O3 C20 C15 123.7(3)
O3 C20 C19 118.2(2)
C15 C20 C19 118.1(2)
O4 C21 H21A 109.5
O4 C21 H21B 109.5
H21A C21 H21B 109.5
O4 C21 H21C 109.5
H21A C21 H21C 109.5
H21B C21 H21C 109.5
O3 Gd1 O2 66.07(7)
O3 Gd1 O8 80.44(9)
O2 Gd1 O8 116.46(9)
O3 Gd1 O4 65.16(7)
O2 Gd1 O4 127.95(7)
O8 Gd1 O4 71.62(9)
O3 Gd1 O5 119.29(9)
O2 Gd1 O5 115.03(9)
O8 Gd1 O5 128.45(10)
O4 Gd1 O5 75.53(9)
O3 Gd1 O9 76.25(10)
O2 Gd1 O9 69.07(10)
O8 Gd1 O9 50.78(10)
O4 Gd1 O9 114.60(9)
O5 Gd1 O9 164.45(10)
O3 Gd1 O6 76.26(9)
O2 Gd1 O6 75.56(9)
O8 Gd1 O6 146.14(10)
O4 Gd1 O6 76.40(9)
O5 Gd1 O6 49.96(9)
O9 Gd1 O6 141.65(11)
O3 Gd1 O12 140.03(9)
O2 Gd1 O12 152.59(8)
O8 Gd1 O12 71.09(11)
O4 Gd1 O12 79.32(9)
O5 Gd1 O12 64.55(10)
O9 Gd1 O12 104.53(11)
O6 Gd1 O12 113.73(10)
O3 Gd1 O11 142.19(9)
O2 Gd1 O11 105.76(8)
O8 Gd1 O11 70.50(9)
O4 Gd1 O11 123.79(8)
O5 Gd1 O11 97.91(9)
O9 Gd1 O11 66.77(10)
O6 Gd1 O11 139.73(9)
O12 Gd1 O11 49.84(9)
O3 Gd1 O1 126.90(7)
O2 Gd1 O1 63.11(7)
O8 Gd1 O1 136.50(9)
O4 Gd1 O1 146.62(8)
O5 Gd1 O1 71.86(9)
O9 Gd1 O1 98.79(9)
O6 Gd1 O1 77.35(9)
O12 Gd1 O1 92.84(9)
O11 Gd1 O1 68.54(8)
O3 Gd1 N4 78.85(9)
O2 Gd1 N4 93.39(10)
O8 Gd1 N4 25.48(10)
O4 Gd1 N4 94.15(9)
O5 Gd1 N4 150.32(11)
O9 Gd1 N4 25.42(11)
O6 Gd1 N4 155.09(10)
O12 Gd1 N4 86.38(12)
O11 Gd1 N4 64.45(10)
O1 Gd1 N4 117.90(9)
O3 Gd1 N3 98.20(9)
O2 Gd1 N3 95.31(9)
O8 Gd1 N3 143.55(10)
O4 Gd1 N3 74.85(9)
O5 Gd1 N3 24.94(9)
O9 Gd1 N3 164.38(11)
O6 Gd1 N3 25.03(9)
O12 Gd1 N3 89.16(10)
O11 Gd1 N3 119.56(10)
O1 Gd1 N3 72.61(9)
N4 Gd1 N3 168.74(10)
C8 N1 C9 114.7(3)
C8 N1 Zn1 123.3(2)
C9 N1 Zn1 121.22(19)
C14 N2 C13 116.7(2)
C14 N2 Zn1 125.9(2)
C13 N2 Zn1 117.32(19)
O7 N3 O5 121.8(4)
O7 N3 O6 122.2(4)
O5 N3 O6 116.0(3)
O7 N3 Gd1 177.8(3)
O5 N3 Gd1 57.53(17)
O6 N3 Gd1 58.52(18)
O10 N4 O9 122.7(4)
O10 N4 O8 120.9(4)
O9 N4 O8 116.4(3)
O10 N4 Gd1 173.2(3)
O9 N4 Gd1 59.01(18)
O8 N4 Gd1 57.74(17)
O13 N5 O12 122.5(4)
O13 N5 O11 121.3(4)
O12 N5 O11 116.2(3)
O13 N5 Gd1 177.9(5)
O12 N5 Gd1 58.10(19)
O11 N5 Gd1 58.22(17)
C2 O1 C1 117.0(3)
C2 O1 Gd1 116.13(15)
C1 O1 Gd1 124.0(2)
C7 O2 Zn1 126.84(18)
C7 O2 Gd1 124.44(17)
Zn1 O2 Gd1 108.19(8)
C20 O3 Zn1 127.70(18)
C20 O3 Gd1 123.50(18)
Zn1 O3 Gd1 108.81(8)
C19 O4 C21 116.6(3)
C19 O4 Gd1 116.37(17)
C21 O4 Gd1 126.9(2)
N3 O5 Gd1 97.5(2)
N3 O6 Gd1 96.5(2)
N4 O8 Gd1 96.8(2)
N4 O9 Gd1 95.6(2)
N5 O11 Gd1 96.7(2)
N5 O12 Gd1 97.1(2)
Zn1 O14 H1W 119(4)
Zn1 O14 H2W 113(4)
H1W O14 H2W 108(5)
N2 Zn1 O2 159.77(10)
N2 Zn1 O3 88.74(9)
O2 Zn1 O3 76.72(8)
N2 Zn1 O14 99.88(11)
O2 Zn1 O14 98.34(10)
O3 Zn1 O14 110.25(10)
N2 Zn1 N1 96.90(10)
O2 Zn1 N1 89.44(9)
O3 Zn1 N1 150.59(10)
O14 Zn1 N1 97.22(10)
N2 Zn1 Gd1 124.79(8)
O2 Zn1 Gd1 38.68(6)
O3 Zn1 Gd1 38.16(5)
O14 Zn1 Gd1 110.55(8)
N1 Zn1 Gd1 122.31(7)

loop_
_geom_bond_atom_site_label_1
_geom_bond_atom_site_label_2
_geom_bond_distance
C1 O1 1.439(4)
C1 H1A 0.9600
C1 H1B 0.9600
C1 H1C 0.9600
C2 O1 1.378(4)
C2 C3 1.380(4)
C2 C7 1.408(4)
C3 C4 1.394(6)
C3 H3 0.9300
C4 C5 1.368(5)
C4 H4 0.9300
C5 C6 1.411(4)
C5 H5 0.9300
C6 C7 1.401(4)
C6 C8 1.446(4)
C7 O2 1.324(3)
C8 N1 1.286(4)
C8 H8 0.9300
C9 N1 1.476(4)
C9 C10 1.530(5)
C9 H9A 0.9700
C9 H9B 0.9700
C10 C13 1.527(5)
C10 C12 1.528(6)
C10 C11 1.538(5)
C11 H11A 0.9600
C11 H11B 0.9600
C11 H11C 0.9600
C12 H12A 0.9600
C12 H12B 0.9600
C12 H12C 0.9600
C13 N2 1.468(4)
C13 H13A 0.9700
C13 H13B 0.9700
C14 N2 1.282(4)
C14 C15 1.446(5)
C14 H14 0.9300
C15 C20 1.400(4)
C15 C16 1.418(4)
C16 C17 1.358(6)
C16 H16 0.9300
C17 C18 1.403(6)
C17 H17 0.9300
C18 C19 1.380(4)
C18 H18 0.9300
C19 O4 1.390(4)
C19 C20 1.411(4)
C20 O3 1.325(3)
C21 O4 1.434(4)
C21 H21A 0.9600
C21 H21B 0.9600
C21 H21C 0.9600
Gd1 O3 2.312(2)
Gd1 O2 2.330(2)
Gd1 O8 2.487(3)
Gd1 O4 2.503(2)
Gd1 O5 2.510(3)
Gd1 O9 2.516(3)
Gd1 O6 2.532(3)
Gd1 O12 2.545(3)
Gd1 O11 2.546(3)
Gd1 O1 2.580(2)
Gd1 N4 2.921(3)
Gd1 N3 2.950(3)
N1 Zn1 2.064(2)
N2 Zn1 2.037(2)
N3 O7 1.214(4)
N3 O5 1.255(4)
N3 O6 1.256(4)
N4 O10 1.215(4)
N4 O9 1.260(5)
N4 O8 1.265(5)
N5 O13 1.201(5)
N5 O12 1.257(4)
N5 O11 1.271(4)
O2 Zn1 2.0379(19)
O3 Zn1 2.040(2)
O14 Zn1 2.051(3)
O14 H1W 0.75(6)
O14 H2W 0.99(6)
